data_2221467
loop_
_publ_author_name
'Zhao, Lizhen'
'Li, Ping'
'Cao, Baoliang'

_publ_section_title
;
 Tris(ethylenediamine)cobalt(II) bis(tetrahydroxypentaborate) dihydrate
;
_journal_coeditor_code PV2140
_journal_issue 4
_journal_name_full 'Acta Crystallographica Section E'
_journal_page_first m368
_journal_paper_doi 10.1107/S1600536809007296
_journal_volume 65
_journal_year 2009
_chemical_formula_iupac '[Co (C2 H8 N2)3] [B5 O6 (O H)4]2 , 2H2 O'
_chemical_formula_moiety 'C6 H24 Co N6 2+, 2(H4 B5 O10 -), 2H2 O'
_chemical_formula_sum 'C6 H36 B10 Co N6 O22'
_chemical_formula_weight 711.44
_chemical_name_common
;
Tris(ethylenediamine)cobalt(II)
bis[4,4',6,6'-tetrahydroxy-2,2'-spirobi(cyclotriboroxane)(1-)] dihydrate
;
_chemical_name_systematic
;
Tris(ethylenediamine)cobalt(II) bis(tetrahydroxypentaborate) dihydrate
;
_space_group_IT_number 14
_symmetry_cell_setting monoclinic
_symmetry_space_group_name_Hall '-P 2ybc'
_symmetry_space_group_name_H-M 'P 1 21/c 1'
_atom_sites_solution_hydrogens geom
_atom_sites_solution_primary direct
_atom_sites_solution_secondary difmap
_audit_creation_method SHELXL-97
_cell_angle_alpha 90.00
_cell_angle_beta 93.549(7)
_cell_angle_gamma 90.00
_cell_formula_units_Z 4
_cell_length_a 8.504(4)
_cell_length_b 23.127(10)
_cell_length_c 15.306(7)
_cell_measurement_reflns_used 2705
_cell_measurement_temperature 293(2)
_cell_measurement_theta_max 23.59
_cell_measurement_theta_min 2.209
_cell_volume 3004(2)
_computing_cell_refinement 'SAINT (Bruker, 2001)'
_computing_data_collection 'SMART (Bruker, 2001)'
_computing_data_reduction 'SAINT (Bruker, 2001)'
_computing_molecular_graphics 'SHELXTL (Sheldrick, 2008)'
_computing_publication_material 'SHELXTL (Sheldrick, 2008)'
_computing_structure_refinement 'SHELXL97 (Sheldrick, 2008)'
_computing_structure_solution 'SHELXS97 (Sheldrick, 2008)'
_diffrn_ambient_temperature 293(2)
_diffrn_measured_fraction_theta_full 0.993
_diffrn_measured_fraction_theta_max 0.993
_diffrn_measurement_device_type 'Bruker SMART CCD area-detector'
_diffrn_measurement_method 'phi and omega scans'
_diffrn_radiation_monochromator graphite
_diffrn_radiation_source 'fine-focus sealed tube'
_diffrn_radiation_type MoK\a
_diffrn_radiation_wavelength 0.71073
_diffrn_reflns_av_R_equivalents 0.0541
_diffrn_reflns_av_sigmaI/netI 0.0649
_diffrn_reflns_limit_h_max 10
_diffrn_reflns_limit_h_min -8
_diffrn_reflns_limit_k_max 27
_diffrn_reflns_limit_k_min -27
_diffrn_reflns_limit_l_max 17
_diffrn_reflns_limit_l_min -18
_diffrn_reflns_number 15470
_diffrn_reflns_theta_full 25.01
_diffrn_reflns_theta_max 25.01
_diffrn_reflns_theta_min 2.21
_exptl_absorpt_coefficient_mu 0.666
_exptl_absorpt_correction_T_max 0.8304
_exptl_absorpt_correction_T_min 0.7319
_exptl_absorpt_correction_type multi-scan
_exptl_absorpt_process_details 'SADABS (Bruker, 2001)'
_exptl_crystal_colour orange
_exptl_crystal_density_diffrn 1.573
_exptl_crystal_density_method 'not measured'
_exptl_crystal_description columnar
_exptl_crystal_F_000 1468
_exptl_crystal_size_max 0.50
_exptl_crystal_size_mid 0.47
_exptl_crystal_size_min 0.29
_refine_diff_density_max 1.676
_refine_diff_density_min -0.698
_refine_ls_extinction_method none
_refine_ls_goodness_of_fit_ref 1.024
_refine_ls_hydrogen_treatment constr
_refine_ls_matrix_type full
_refine_ls_number_parameters 406
_refine_ls_number_reflns 5252
_refine_ls_number_restraints 9
_refine_ls_restrained_S_all 1.035
_refine_ls_R_factor_all 0.1365
_refine_ls_R_factor_gt 0.0714
_refine_ls_shift/su_max 0.000
_refine_ls_shift/su_mean 0.000
_refine_ls_structure_factor_coef Fsqd
_refine_ls_weighting_details 'calc w=1/[\s^2^(Fo^2^)+(0.1233P)^2^+1.7881P] where P=(Fo^2^+2Fc^2^)/3'
_refine_ls_weighting_scheme calc
_refine_ls_wR_factor_gt 0.1814
_refine_ls_wR_factor_ref 0.2315
_reflns_number_gt 2809
_reflns_number_total 5252
_reflns_threshold_expression >2sigma(I)
_cod_data_source_file pv2140.cif
_cod_data_source_block I
_cod_depositor_comments
;
The following automatic conversions were performed:
'_symmetry_cell_setting' value 'Monoclinic' changed to 'monoclinic'
according to '/home/saulius/struct/CIF-dictionaries/cif_core.dic'
dictionary named 'cif_core.dic' version 2.4.1 from 2010-06-29.

Automatic conversion script
Id: cif_fix_enum 1527 2010-12-29 10:47:43Z saulius 

The following automatic conversions were performed:

'_symmetry_cell_setting' value 'Monoclinic' changed to 'monoclinic'
according to /home/saulius/struct/CIF-dictionaries/cif_core.dic
dictionary named 'cif_core.dic' version 2.4.1 from 2010-06-29.

Automatic conversion script
Id: cif_fix_values 1715 2011-07-08 13:25:40Z adriana 
;
_cod_original_sg_symbol_H-M 'P 21/c'
_cod_database_code 2221467
_cod_database_fobs_code 2221467

loop_
_symmetry_equiv_pos_as_xyz
'x, y, z'
'-x, y+1/2, -z+1/2'
'-x, -y, -z'
'x, -y-1/2, z-1/2'

loop_
_atom_site_type_symbol
_atom_site_label
_atom_site_fract_x
_atom_site_fract_y
_atom_site_fract_z
_atom_site_U_iso_or_equiv
_atom_site_adp_type
_atom_site_calc_flag
_atom_site_refinement_flags
_atom_site_occupancy
_atom_site_disorder_assembly
_atom_site_disorder_group
Co Co1 0.43617(9) 0.63869(4) 0.77983(5) 0.0537(3) Uani d . 1 . .
B B1 0.1368(7) 0.3764(3) 0.5439(4) 0.0351(15) Uani d . 1 . .
B B2 -0.0462(7) 0.3228(3) 0.4381(4) 0.0362(14) Uani d . 1 . .
B B3 -0.0621(8) 0.4253(3) 0.4431(4) 0.0454(17) Uani d . 1 . .
B B4 0.4227(8) 0.3736(3) 0.5801(4) 0.0438(17) Uani d . 1 . .
B B5 0.2513(7) 0.3623(3) 0.6949(4) 0.0417(16) Uani d . 1 . .
B B6 0.9279(7) 0.3764(2) 0.9264(4) 0.0354(15) Uani d . 1 . .
B B7 0.6432(8) 0.3663(3) 0.8895(4) 0.0427(16) Uani d . 1 . .
B B8 0.8133(8) 0.3742(3) 0.7739(4) 0.0456(17) Uani d . 1 . .
B B9 1.1260(8) 0.4291(3) 1.0232(4) 0.0440(17) Uani d . 1 . .
B B10 1.1424(8) 0.3266(3) 1.0171(4) 0.0386(15) Uani d . 1 . .
N N1 0.4478(7) 0.5823(3) 0.8935(3) 0.0678(16) Uani d . 1 . .
H H1A 0.5470 0.5814 0.9176 0.081 Uiso calc R 1 . .
H H1B 0.3846 0.5960 0.9337 0.081 Uiso calc R 1 . .
N N2 0.4191(7) 0.5563(3) 0.7164(4) 0.0756(18) Uani d . 1 . .
H H2A 0.3213 0.5514 0.6915 0.091 Uiso calc R 1 . .
H H2B 0.4878 0.5545 0.6741 0.091 Uiso calc R 1 . .
N N3 0.1854(6) 0.6528(3) 0.7892(4) 0.0673(16) Uani d . 1 . .
H H3A 0.1359 0.6498 0.7357 0.081 Uiso calc R 1 . .
H H3B 0.1462 0.6255 0.8237 0.081 Uiso calc R 1 . .
N N4 0.4324(7) 0.7182(3) 0.8632(4) 0.084(2) Uani d . 1 . .
H H4A 0.4961 0.7131 0.9118 0.100 Uiso calc R 1 . .
H H4B 0.4689 0.7485 0.8336 0.100 Uiso calc R 1 . .
N N5 0.4420(6) 0.6870(3) 0.6575(4) 0.0741(18) Uani d . 1 . .
H H5A 0.4242 0.6628 0.6119 0.089 Uiso calc R 1 . .
H H5B 0.3657 0.7140 0.6550 0.089 Uiso calc R 1 . .
N N6 0.6878(6) 0.6488(3) 0.7685(4) 0.0733(18) Uani d . 1 . .
H H6A 0.7290 0.6692 0.8145 0.088 Uiso calc R 1 . .
H H6B 0.7339 0.6137 0.7697 0.088 Uiso calc R 1 . .
O O1 0.0701(4) 0.32294(14) 0.5030(2) 0.0375(9) Uani d . 1 . .
O O2 -0.1085(5) 0.37366(15) 0.4055(3) 0.0552(12) Uani d . 1 . .
O O3 0.0455(4) 0.42693(14) 0.5118(2) 0.0400(9) Uani d . 1 . .
O O4 0.3000(4) 0.38294(16) 0.5216(2) 0.0426(10) Uani d . 1 . .
O O5 0.4009(4) 0.3580(2) 0.6644(2) 0.0558(12) Uani d . 1 . .
O O6 0.1250(4) 0.37288(15) 0.6392(2) 0.0373(9) Uani d . 1 . .
O O7 -0.1035(5) 0.27447(15) 0.3988(3) 0.0503(11) Uani d . 1 . .
H H7 -0.0574 0.2462 0.4202 0.075 Uiso calc R 1 . .
O O8 -0.1303(6) 0.47363(17) 0.4077(3) 0.0774(17) Uani d . 1 . .
H H8 -0.0942 0.5022 0.4336 0.116 Uiso calc R 1 . .
O O9 0.5727(5) 0.3794(2) 0.5539(3) 0.0638(13) Uani d . 1 . .
H H9 0.6359 0.3723 0.5951 0.096 Uiso calc R 1 . .
O O10 0.2410(5) 0.3565(2) 0.7824(2) 0.0609(13) Uani d . 1 . .
H H10 0.1489 0.3600 0.7944 0.091 Uiso calc R 1 . .
O O11 0.7650(4) 0.37226(15) 0.9490(2) 0.0409(9) Uani d . 1 . .
O O12 0.6659(5) 0.3664(2) 0.8021(3) 0.0683(15) Uani d . 1 . .
O O13 0.9406(4) 0.37903(14) 0.8307(2) 0.0377(9) Uani d . 1 . .
O O14 0.9985(4) 0.42903(14) 0.9664(2) 0.0399(9) Uani d . 1 . .
O O15 1.2021(5) 0.37858(15) 1.0477(3) 0.0507(11) Uani d . 1 . .
O O16 1.0164(4) 0.32445(15) 0.9591(2) 0.0407(10) Uani d . 1 . .
O O17 0.4946(4) 0.36107(19) 0.9168(3) 0.0580(12) Uani d . 1 . .
H H17 0.4319 0.3579 0.8742 0.087 Uiso calc R 1 . .
O O18 0.8250(5) 0.3745(2) 0.6850(2) 0.0691(15) Uani d . 1 . .
H H18 0.9178 0.3779 0.6740 0.104 Uiso calc R 1 . .
O O19 1.1888(5) 0.47805(17) 1.0601(3) 0.0717(15) Uani d . 1 . .
H H19 1.1376 0.5061 1.0422 0.108 Uiso calc R 1 . .
O O20 1.2153(4) 0.27831(15) 1.0506(2) 0.0466(10) Uani d . 1 . .
H H20 1.1709 0.2495 1.0300 0.070 Uiso calc R 1 . .
O O21 0.3273(11) 0.4825(3) 0.4013(6) 0.177(4) Uani d . 1 . .
H H1 0.3714 0.4538 0.4274 0.213 Uiso d R 1 . .
H H2 0.2390 0.4810 0.4243 0.213 Uiso d R 1 . .
O O22 0.0595(11) 0.4556(4) 0.2344(6) 0.202(4) Uani d U 1 . .
H H3 0.1211 0.4802 0.2134 0.243 Uiso d R 1 . .
H H4 -0.0011 0.4738 0.2670 0.243 Uiso d R 1 . .
C C1 0.3987(12) 0.5242(4) 0.8680(5) 0.097(3) Uani d D 1 . .
H H1C 0.2847 0.5215 0.8662 0.117 Uiso calc R 1 . .
H H1D 0.4418 0.4966 0.9107 0.117 Uiso calc R 1 . .
C C2 0.4543(13) 0.5106(4) 0.7813(6) 0.109(3) Uani d D 1 . .
H H2C 0.5673 0.5043 0.7869 0.131 Uiso calc R 1 . .
H H2D 0.4054 0.4749 0.7604 0.131 Uiso calc R 1 . .
C C3 0.1559(10) 0.7101(4) 0.8256(6) 0.103(3) Uani d D 1 . .
H H3C 0.1426 0.7377 0.7780 0.124 Uiso calc R 1 . .
H H3D 0.0583 0.7090 0.8552 0.124 Uiso calc R 1 . .
C C4 0.2810(9) 0.7299(3) 0.8866(6) 0.083(2) Uani d D 1 . .
H H4C 0.2704 0.7713 0.8937 0.100 Uiso calc R 1 . .
H H4D 0.2670 0.7122 0.9430 0.100 Uiso calc R 1 . .
C C5 0.5921(9) 0.7141(4) 0.6522(5) 0.078(2) Uani d D 1 . .
H H5C 0.5925 0.7504 0.6839 0.094 Uiso calc R 1 . .
H H5D 0.6086 0.7227 0.5914 0.094 Uiso calc R 1 . .
C C6 0.7205(9) 0.6782(5) 0.6879(5) 0.105(3) Uani d D 1 . .
H H6C 0.7448 0.6495 0.6445 0.126 Uiso calc R 1 . .
H H6D 0.8132 0.7022 0.6986 0.126 Uiso calc R 1 . .

loop_
_atom_site_aniso_label
_atom_site_aniso_U_11
_atom_site_aniso_U_22
_atom_site_aniso_U_33
_atom_site_aniso_U_12
_atom_site_aniso_U_13
_atom_site_aniso_U_23
Co1 0.0375(5) 0.0835(7) 0.0385(5) -0.0089(4) -0.0091(3) 0.0043(4)
B1 0.035(3) 0.035(4) 0.034(3) -0.001(3) -0.013(3) 0.000(3)
B2 0.039(3) 0.035(4) 0.034(3) 0.001(3) -0.008(3) 0.001(3)
B3 0.051(4) 0.035(4) 0.048(4) 0.005(3) -0.024(3) -0.006(3)
B4 0.035(4) 0.057(5) 0.038(4) 0.000(3) -0.005(3) -0.004(3)
B5 0.033(3) 0.060(4) 0.031(3) 0.004(3) -0.009(3) -0.003(3)
B6 0.040(4) 0.031(4) 0.032(3) 0.002(3) -0.018(3) -0.002(2)
B7 0.043(4) 0.048(4) 0.036(4) 0.002(3) -0.008(3) 0.000(3)
B8 0.035(4) 0.063(5) 0.036(4) 0.006(3) -0.011(3) -0.002(3)
B9 0.043(4) 0.034(4) 0.051(4) 0.003(3) -0.023(3) -0.006(3)
B10 0.044(4) 0.032(4) 0.038(3) 0.004(3) -0.007(3) -0.003(3)
N1 0.060(4) 0.088(5) 0.055(3) 0.001(3) -0.009(3) -0.003(3)
N2 0.079(4) 0.095(5) 0.051(3) 0.008(4) -0.007(3) -0.015(3)
N3 0.053(3) 0.086(4) 0.062(4) -0.006(3) 0.001(3) 0.000(3)
N4 0.069(4) 0.108(5) 0.074(4) -0.009(4) 0.005(3) -0.029(4)
N5 0.052(4) 0.108(5) 0.061(4) 0.001(3) -0.002(3) 0.016(3)
N6 0.046(3) 0.125(5) 0.048(3) 0.002(3) -0.007(3) -0.002(3)
O1 0.041(2) 0.031(2) 0.039(2) 0.0017(16) -0.0158(17) -0.0017(16)
O2 0.065(3) 0.036(2) 0.059(3) 0.0065(19) -0.043(2) -0.0046(19)
O3 0.044(2) 0.032(2) 0.041(2) 0.0039(17) -0.0202(17) -0.0004(16)
O4 0.035(2) 0.057(3) 0.034(2) -0.0018(18) -0.0074(17) 0.0067(17)
O5 0.031(2) 0.103(3) 0.033(2) 0.011(2) -0.0068(17) 0.008(2)
O6 0.0293(19) 0.048(2) 0.033(2) 0.0043(16) -0.0077(15) -0.0029(16)
O7 0.058(2) 0.027(2) 0.061(3) 0.0002(18) -0.033(2) -0.0043(18)
O8 0.103(4) 0.031(2) 0.088(3) 0.012(2) -0.072(3) -0.006(2)
O9 0.035(2) 0.111(4) 0.045(3) 0.001(2) -0.0018(19) 0.007(2)
O10 0.033(2) 0.121(4) 0.027(2) 0.007(2) -0.0088(16) 0.004(2)
O11 0.041(2) 0.051(2) 0.030(2) -0.0008(17) -0.0092(17) 0.0005(16)
O12 0.033(2) 0.142(5) 0.029(2) -0.002(2) -0.0065(18) -0.008(2)
O13 0.035(2) 0.044(2) 0.033(2) -0.0007(16) -0.0104(16) -0.0009(16)
O14 0.045(2) 0.029(2) 0.043(2) 0.0052(17) -0.0198(17) -0.0065(16)
O15 0.050(2) 0.033(2) 0.064(3) 0.0054(18) -0.034(2) -0.0065(18)
O16 0.044(2) 0.029(2) 0.046(2) 0.0010(16) -0.0230(18) -0.0024(16)
O17 0.034(2) 0.102(4) 0.038(2) -0.013(2) -0.0004(18) -0.003(2)
O18 0.031(2) 0.146(5) 0.029(2) -0.001(2) -0.0071(17) -0.002(2)
O19 0.075(3) 0.033(2) 0.099(4) 0.006(2) -0.056(3) -0.013(2)
O20 0.046(2) 0.034(2) 0.055(2) 0.0063(17) -0.0273(19) -0.0023(18)
O21 0.229(10) 0.141(7) 0.173(8) 0.035(6) 0.103(7) 0.032(6)
O22 0.230(8) 0.187(7) 0.200(7) -0.038(6) 0.088(6) -0.015(6)
C1 0.136(8) 0.084(7) 0.071(6) -0.001(6) 0.006(5) 0.011(5)
C2 0.161(10) 0.066(6) 0.099(7) 0.003(6) -0.012(7) -0.001(5)
C3 0.080(6) 0.143(9) 0.087(6) 0.024(6) 0.007(5) -0.025(6)
C4 0.079(6) 0.068(5) 0.103(6) 0.000(4) 0.005(5) -0.003(5)
C5 0.077(5) 0.097(6) 0.061(5) -0.022(5) 0.003(4) 0.009(4)
C6 0.058(5) 0.184(11) 0.072(6) -0.014(6) 0.005(4) 0.011(6)

loop_
_atom_type_symbol
_atom_type_description
_atom_type_scat_dispersion_real
_atom_type_scat_dispersion_imag
_atom_type_scat_source
C C 0.0033 0.0016 'International Tables Vol C Tables 4.2.6.8 and 6.1.1.4'
H H 0.0000 0.0000 'International Tables Vol C Tables 4.2.6.8 and 6.1.1.4'
N N 0.0061 0.0033 'International Tables Vol C Tables 4.2.6.8 and 6.1.1.4'
O O 0.0106 0.0060 'International Tables Vol C Tables 4.2.6.8 and 6.1.1.4'
Co Co 0.3494 0.9721 'International Tables Vol C Tables 4.2.6.8 and 6.1.1.4'
B B 0.0013 0.0007 'International Tables Vol C Tables 4.2.6.8 and 6.1.1.4'

loop_
_geom_angle_atom_site_label_1
_geom_angle_atom_site_label_2
_geom_angle_atom_site_label_3
_geom_angle_site_symmetry_1
_geom_angle_site_symmetry_3
_geom_angle
_geom_angle_publ_flag
N2 Co1 N6 . . 95.7(3) ?
N2 Co1 N3 . . 97.2(2) ?
N6 Co1 N3 . . 165.1(3) ?
N2 Co1 N1 . . 80.0(2) ?
N6 Co1 N1 . . 97.6(2) ?
N3 Co1 N1 . . 91.9(2) ?
N2 Co1 N5 . . 94.0(2) ?
N6 Co1 N5 . . 78.6(2) ?
N3 Co1 N5 . . 93.1(2) ?
N1 Co1 N5 . . 172.7(2) ?
N2 Co1 N4 . . 170.7(2) ?
N6 Co1 N4 . . 90.3(2) ?
N3 Co1 N4 . . 77.9(2) ?
N1 Co1 N4 . . 92.2(2) ?
N5 Co1 N4 . . 94.1(3) ?
O4 B1 O6 . . 111.3(4) ?
O4 B1 O3 . . 109.2(4) ?
O6 B1 O3 . . 108.0(4) ?
O4 B1 O1 . . 109.4(5) ?
O6 B1 O1 . . 109.0(4) ?
O3 B1 O1 . . 109.9(4) ?
O7 B2 O1 . . 123.7(5) ?
O7 B2 O2 . . 115.4(4) ?
O1 B2 O2 . . 120.8(5) ?
O3 B3 O8 . . 122.7(5) ?
O3 B3 O2 . . 120.9(5) ?
O8 B3 O2 . . 116.4(4) ?
O4 B4 O5 . . 121.7(6) ?
O4 B4 O9 . . 119.1(6) ?
O5 B4 O9 . . 119.2(5) ?
O6 B5 O10 . . 122.9(5) ?
O6 B5 O5 . . 120.8(5) ?
O10 B5 O5 . . 116.3(5) ?
O11 B6 O14 . . 109.0(5) ?
O11 B6 O13 . . 111.6(4) ?
O14 B6 O13 . . 109.0(4) ?
O11 B6 O16 . . 109.7(5) ?
O14 B6 O16 . . 110.0(4) ?
O13 B6 O16 . . 107.5(4) ?
O11 B7 O17 . . 119.5(5) ?
O11 B7 O12 . . 121.0(6) ?
O17 B7 O12 . . 119.5(5) ?
O13 B8 O12 . . 121.6(6) ?
O13 B8 O18 . . 122.3(6) ?
O12 B8 O18 . . 116.1(5) ?
O14 B9 O19 . . 123.4(5) ?
O14 B9 O15 . . 121.4(5) ?
O19 B9 O15 . . 115.3(4) ?
O16 B10 O20 . . 122.8(5) ?
O16 B10 O15 . . 121.1(5) ?
O20 B10 O15 . . 116.0(5) ?
C1 N1 Co1 . . 110.0(4) ?
C1 N1 H1A . . 109.7 ?
Co1 N1 H1A . . 109.7 ?
C1 N1 H1B . . 109.7 ?
Co1 N1 H1B . . 109.7 ?
H1A N1 H1B . . 108.2 ?
C2 N2 Co1 . . 109.2(4) ?
C2 N2 H2A . . 109.8 ?
Co1 N2 H2A . . 109.8 ?
C2 N2 H2B . . 109.8 ?
Co1 N2 H2B . . 109.8 ?
H2A N2 H2B . . 108.3 ?
C3 N3 Co1 . . 110.7(5) ?
C3 N3 H3A . . 109.5 ?
Co1 N3 H3A . . 109.5 ?
C3 N3 H3B . . 109.5 ?
Co1 N3 H3B . . 109.5 ?
H3A N3 H3B . . 108.1 ?
C4 N4 Co1 . . 110.7(5) ?
C4 N4 H4A . . 109.5 ?
Co1 N4 H4A . . 109.5 ?
C4 N4 H4B . . 109.5 ?
Co1 N4 H4B . . 109.5 ?
H4A N4 H4B . . 108.1 ?
C5 N5 Co1 . . 110.0(4) ?
C5 N5 H5A . . 109.7 ?
Co1 N5 H5A . . 109.7 ?
C5 N5 H5B . . 109.7 ?
Co1 N5 H5B . . 109.7 ?
H5A N5 H5B . . 108.2 ?
C6 N6 Co1 . . 111.1(4) ?
C6 N6 H6A . . 109.4 ?
Co1 N6 H6A . . 109.4 ?
C6 N6 H6B . . 109.4 ?
Co1 N6 H6B . . 109.4 ?
H6A N6 H6B . . 108.0 ?
B2 O1 B1 . . 123.6(4) ?
B2 O2 B3 . . 120.0(4) ?
B3 O3 B1 . . 123.8(4) ?
B4 O4 B1 . . 122.4(5) ?
B4 O5 B5 . . 118.7(5) ?
B5 O6 B1 . . 122.3(5) ?
B2 O7 H7 . . 109.5 ?
B3 O8 H8 . . 109.5 ?
B4 O9 H9 . . 109.5 ?
B5 O10 H10 . . 109.5 ?
B7 O11 B6 . . 123.5(5) ?
B8 O12 B7 . . 120.0(5) ?
B8 O13 B6 . . 122.0(5) ?
B9 O14 B6 . . 124.1(4) ?
B10 O15 B9 . . 119.4(4) ?
B10 O16 B6 . . 123.8(4) ?
B7 O17 H17 . . 109.5 ?
B8 O18 H18 . . 109.5 ?
B9 O19 H19 . . 109.5 ?
B10 O20 H20 . . 109.5 ?
H2 O21 H1 . . 98.5 ?
H3 O22 H4 . . 107.6 ?
N1 C1 C2 . . 109.7(7) ?
N1 C1 H1C . . 109.7 ?
C2 C1 H1C . . 109.7 ?
N1 C1 H1D . . 109.7 ?
C2 C1 H1D . . 109.7 ?
H1C C1 H1D . . 108.2 ?
N2 C2 C1 . . 113.1(7) ?
N2 C2 H2C . . 109.0 ?
C1 C2 H2C . . 109.0 ?
N2 C2 H2D . . 109.0 ?
C1 C2 H2D . . 109.0 ?
H2C C2 H2D . . 107.8 ?
C4 C3 N3 . . 113.3(7) ?
C4 C3 H3C . . 108.9 ?
N3 C3 H3C . . 108.9 ?
C4 C3 H3D . . 108.9 ?
N3 C3 H3D . . 108.9 ?
H3C C3 H3D . . 107.7 ?
N4 C4 C3 . . 115.5(7) ?
N4 C4 H4C . . 108.4 ?
C3 C4 H4C . . 108.4 ?
N4 C4 H4D . . 108.4 ?
C3 C4 H4D . . 108.4 ?
H4C C4 H4D . . 107.5 ?
N5 C5 C6 . . 112.4(7) ?
N5 C5 H5C . . 109.1 ?
C6 C5 H5C . . 109.1 ?
N5 C5 H5D . . 109.1 ?
C6 C5 H5D . . 109.1 ?
H5C C5 H5D . . 107.9 ?
N6 C6 C5 . . 114.1(7) ?
N6 C6 H6C . . 108.7 ?
C5 C6 H6C . . 108.7 ?
N6 C6 H6D . . 108.7 ?
C5 C6 H6D . . 108.7 ?
H6C C6 H6D . . 107.6 ?

loop_
_geom_bond_atom_site_label_1
_geom_bond_atom_site_label_2
_geom_bond_site_symmetry_2
_geom_bond_distance
_geom_bond_publ_flag
Co1 N2 . 2.139(6) ?
Co1 N6 . 2.170(6) ?
Co1 N3 . 2.171(6) ?
Co1 N1 . 2.172(6) ?
Co1 N5 . 2.183(5) ?
Co1 N4 . 2.241(6) ?
B1 O4 . 1.457(7) ?
B1 O6 . 1.470(7) ?
B1 O3 . 1.471(7) ?
B1 O1 . 1.483(7) ?
B2 O7 . 1.347(7) ?
B2 O1 . 1.357(6) ?
B2 O2 . 1.370(7) ?
B3 O3 . 1.351(6) ?
B3 O8 . 1.356(7) ?
B3 O2 . 1.373(7) ?
B4 O4 . 1.350(7) ?
B4 O5 . 1.363(8) ?
B4 O9 . 1.367(8) ?
B5 O6 . 1.352(7) ?
B5 O10 . 1.355(7) ?
B5 O5 . 1.385(8) ?
B6 O11 . 1.451(8) ?
B6 O14 . 1.473(6) ?
B6 O13 . 1.478(7) ?
B6 O16 . 1.488(7) ?
B7 O11 . 1.344(7) ?
B7 O17 . 1.361(8) ?
B7 O12 . 1.364(8) ?
B8 O13 . 1.350(7) ?
B8 O12 . 1.363(8) ?
B8 O18 . 1.371(8) ?
B9 O14 . 1.347(6) ?
B9 O19 . 1.359(7) ?
B9 O15 . 1.377(7) ?
B10 O16 . 1.349(7) ?
B10 O20 . 1.362(7) ?
B10 O15 . 1.376(7) ?
N1 C1 . 1.452(10) ?
N1 H1A . 0.9000 ?
N1 H1B . 0.9000 ?
N2 C2 . 1.470(10) ?
N2 H2A . 0.9000 ?
N2 H2B . 0.9000 ?
N3 C3 . 1.465(10) ?
N3 H3A . 0.9000 ?
N3 H3B . 0.9000 ?
N4 C4 . 1.384(9) ?
N4 H4A . 0.9000 ?
N4 H4B . 0.9000 ?
N5 C5 . 1.429(9) ?
N5 H5A . 0.9000 ?
N5 H5B . 0.9000 ?
N6 C6 . 1.451(10) ?
N6 H6A . 0.9000 ?
N6 H6B . 0.9000 ?
O7 H7 . 0.8200 ?
O8 H8 . 0.8200 ?
O9 H9 . 0.8200 ?
O10 H10 . 0.8200 ?
O17 H17 . 0.8200 ?
O18 H18 . 0.8200 ?
O19 H19 . 0.8200 ?
O20 H20 . 0.8200 ?
O21 H1 . 0.8502 ?
O21 H2 . 0.8503 ?
O22 H3 . 0.8499 ?
O22 H4 . 0.8501 ?
C1 C2 . 1.470(10) ?
C1 H1C . 0.9700 ?
C1 H1D . 0.9700 ?
C2 H2C . 0.9700 ?
C2 H2D . 0.9700 ?
C3 C4 . 1.445(10) ?
C3 H3C . 0.9700 ?
C3 H3D . 0.9700 ?
C4 H4C . 0.9700 ?
C4 H4D . 0.9700 ?
C5 C6 . 1.452(10) ?
C5 H5C . 0.9700 ?
C5 H5D . 0.9700 ?
C6 H6C . 0.9700 ?
C6 H6D . 0.9700 ?

loop_
_geom_hbond_atom_site_label_D
_geom_hbond_atom_site_label_H
_geom_hbond_atom_site_label_A
_geom_hbond_site_symmetry_A
_geom_hbond_distance_DH
_geom_hbond_distance_HA
_geom_hbond_distance_DA
_geom_hbond_angle_DHA
N1 H1A O15 3_767 0.90 2.36 3.188(7) 154
N1 H1A O19 3_767 0.90 2.64 3.425(7) 147
N1 H1B O11 3_667 0.90 2.38 3.276(7) 174
N2 H2A O8 3_566 0.90 2.23 3.089(7) 159
N2 H2B O21 3_666 0.90 2.18 3.030(10) 157
N3 H3A O2 3_566 0.90 2.23 3.074(7) 157
N4 H4A O20 3_767 0.90 2.49 3.199(7) 136
N5 H5B O7 3_566 0.90 2.34 3.085(7) 140
N6 H6A O20 3_767 0.90 2.42 3.302(7) 168
N6 H6B O22 3_666 0.90 2.38 3.235(12) 158
O7 H7 O16 4_465 0.82 1.84 2.647(5) 170
O8 H8 O3 3_566 0.82 1.87 2.687(5) 170
O10 H10 O13 1_455 0.82 1.94 2.753(6) 172
O18 H18 O6 1_655 0.82 1.88 2.687(6) 170
O19 H19 O14 3_767 0.82 1.89 2.691(5) 164
O20 H20 O1 4_666 0.82 1.91 2.725(5) 170
O22 H3 O19 1_454 0.85 2.45 2.993(11) 122

loop_
_geom_torsion_atom_site_label_1
_geom_torsion_atom_site_label_2
_geom_torsion_atom_site_label_3
_geom_torsion_atom_site_label_4
_geom_torsion_site_symmetry_1
_geom_torsion_site_symmetry_2
_geom_torsion_site_symmetry_3
_geom_torsion_site_symmetry_4
_geom_torsion
_geom_torsion_publ_flag
N2 Co1 N1 C1 . . . . -14.4(5) ?
N6 Co1 N1 C1 . . . . -108.9(5) ?
N3 Co1 N1 C1 . . . . 82.5(5) ?
N4 Co1 N1 C1 . . . . 160.5(5) ?
N6 Co1 N2 C2 . . . . 86.2(6) ?
N3 Co1 N2 C2 . . . . -101.2(6) ?
N1 Co1 N2 C2 . . . . -10.5(6) ?
N5 Co1 N2 C2 . . . . 165.1(6) ?
N2 Co1 N3 C3 . . . . -175.7(5) ?
N6 Co1 N3 C3 . . . . -25.9(11) ?
N1 Co1 N3 C3 . . . . 104.1(5) ?
N5 Co1 N3 C3 . . . . -81.2(5) ?
N4 Co1 N3 C3 . . . . 12.2(5) ?
N6 Co1 N4 C4 . . . . 178.9(6) ?
N3 Co1 N4 C4 . . . . 8.1(6) ?
N1 Co1 N4 C4 . . . . -83.4(6) ?
N5 Co1 N4 C4 . . . . 100.4(6) ?
N2 Co1 N5 C5 . . . . -113.7(5) ?
N6 Co1 N5 C5 . . . . -18.7(5) ?
N3 Co1 N5 C5 . . . . 148.9(5) ?
N4 Co1 N5 C5 . . . . 70.8(5) ?
N2 Co1 N6 C6 . . . . 90.4(6) ?
N3 Co1 N6 C6 . . . . -59.5(11) ?
N1 Co1 N6 C6 . . . . 171.1(6) ?
N5 Co1 N6 C6 . . . . -2.6(6) ?
N4 Co1 N6 C6 . . . . -96.6(6) ?
O7 B2 O1 B1 . . . . 177.7(5) ?
O2 B2 O1 B1 . . . . 0.8(9) ?
O4 B1 O1 B2 . . . . -112.9(5) ?
O6 B1 O1 B2 . . . . 125.2(5) ?
O3 B1 O1 B2 . . . . 7.0(7) ?
O7 B2 O2 B3 . . . . 177.7(6) ?
O1 B2 O2 B3 . . . . -5.1(9) ?
O3 B3 O2 B2 . . . . 0.5(10) ?
O8 B3 O2 B2 . . . . -179.3(6) ?
O8 B3 O3 B1 . . . . -171.5(6) ?
O2 B3 O3 B1 . . . . 8.8(10) ?
O4 B1 O3 B3 . . . . 108.3(6) ?
O6 B1 O3 B3 . . . . -130.6(6) ?
O1 B1 O3 B3 . . . . -11.8(8) ?
O5 B4 O4 B1 . . . . -0.7(9) ?
O9 B4 O4 B1 . . . . 178.5(5) ?
O6 B1 O4 B4 . . . . 13.8(7) ?
O3 B1 O4 B4 . . . . 132.9(5) ?
O1 B1 O4 B4 . . . . -106.7(6) ?
O4 B4 O5 B5 . . . . -12.3(9) ?
O9 B4 O5 B5 . . . . 168.5(6) ?
O6 B5 O5 B4 . . . . 10.5(9) ?
O10 B5 O5 B4 . . . . -168.4(6) ?
O10 B5 O6 B1 . . . . -177.1(5) ?
O5 B5 O6 B1 . . . . 4.2(8) ?
O4 B1 O6 B5 . . . . -15.5(7) ?
O3 B1 O6 B5 . . . . -135.4(5) ?
O1 B1 O6 B5 . . . . 105.3(6) ?
O17 B7 O11 B6 . . . . 178.1(5) ?
O12 B7 O11 B6 . . . . -3.0(9) ?
O14 B6 O11 B7 . . . . 126.0(5) ?
O13 B6 O11 B7 . . . . 5.6(7) ?
O16 B6 O11 B7 . . . . -113.4(5) ?
O13 B8 O12 B7 . . . . 3.4(9) ?
O18 B8 O12 B7 . . . . -179.2(6) ?
O11 B7 O12 B8 . . . . -1.8(9) ?
O17 B7 O12 B8 . . . . 177.1(6) ?
O12 B8 O13 B6 . . . . -0.3(9) ?
O18 B8 O13 B6 . . . . -177.6(5) ?
O11 B6 O13 B8 . . . . -3.9(7) ?
O14 B6 O13 B8 . . . . -124.4(5) ?
O16 B6 O13 B8 . . . . 116.4(5) ?
O19 B9 O14 B6 . . . . -179.4(6) ?
O15 B9 O14 B6 . . . . 0.6(10) ?
O11 B6 O14 B9 . . . . 121.2(6) ?
O13 B6 O14 B9 . . . . -116.7(6) ?
O16 B6 O14 B9 . . . . 0.9(8) ?
O16 B10 O15 B9 . . . . 4.1(9) ?
O20 B10 O15 B9 . . . . -174.0(6) ?
O14 B9 O15 B10 . . . . -3.2(10) ?
O19 B9 O15 B10 . . . . 176.8(6) ?
O20 B10 O16 B6 . . . . 175.5(5) ?
O15 B10 O16 B6 . . . . -2.6(9) ?
O11 B6 O16 B10 . . . . -119.9(6) ?
O14 B6 O16 B10 . . . . 0.1(8) ?
O13 B6 O16 B10 . . . . 118.6(5) ?
Co1 N1 C1 C2 . . . . 36.8(9) ?
Co1 N2 C2 C1 . . . . 34.8(9) ?
N1 C1 C2 N2 . . . . -48.5(11) ?
Co1 N3 C3 C4 . . . . -31.1(9) ?
Co1 N4 C4 C3 . . . . -28.2(10) ?
N3 C3 C4 N4 . . . . 40.7(11) ?
Co1 N5 C5 C6 . . . . 37.6(8) ?
Co1 N6 C6 C5 . . . . 23.9(9) ?
N5 C5 C6 N6 . . . . -41.8(10) ?
